data_7123555
loop_
_publ_author_name
'Saha, Jaideep'
'Singh, Kuldeep'
'Pramanik, Sourav'
'Hamlin, Trevor A.'
'Mondal, Biplab'
'Das, Dinabandhu'

_publ_section_title
;
 Lewis Acid Catalyzed Annulation of Spirocyclic Donor-Acceptor
 Cyclopropanes with exo-Heterocyclic Olefins: Access to Highly
 Functionalized bis-Spirocyclopentane Oxindole Frameworks
;
_journal_name_full 'Chemical Communications'
_journal_paper_doi 10.1039/C9CC03393A
_journal_year 2019
_chemical_formula_sum 'C34 H29 N3 O2'
_chemical_formula_weight 511.60
_space_group_crystal_system monoclinic
_space_group_IT_number 14
_space_group_name_Hall '-P 2ybc'
_space_group_name_H-M_alt 'P 1 21/c 1'
_symmetry_space_group_name_Hall '-P 2ybc'
_symmetry_space_group_name_H-M 'P 1 21/c 1'
_atom_sites_solution_hydrogens geom
_audit_creation_method SHELXL-2018/3
_audit_update_record
;
2019-04-29 deposited with the CCDC.    2019-05-24 downloaded from the CCDC.
;
_cell_angle_alpha 90
_cell_angle_beta 103.047(2)
_cell_angle_gamma 90
_cell_formula_units_Z 4
_cell_length_a 14.6308(9)
_cell_length_b 11.7018(7)
_cell_length_c 17.2952(10)
_cell_measurement_reflns_used 9874
_cell_measurement_temperature 100(2)
_cell_measurement_theta_max 30.48
_cell_measurement_theta_min 2.98
_cell_volume 2884.6(3)
_computing_cell_refinement 'Bruker SAINT'
_computing_data_collection 'Bruker APEX III'
_computing_data_reduction 'Bruker SAINT'
_computing_molecular_graphics 'X-Seed (Barbour 2017)'
_computing_structure_refinement 'SHELXL-2018/3 (Sheldrick, 2018)'
_computing_structure_solution 'SHELXS-97 (Sheldrick 2008)'
_diffrn_ambient_temperature 100(2)
_diffrn_measured_fraction_theta_full 0.994
_diffrn_measured_fraction_theta_max 0.995
_diffrn_measurement_device_type 'Bruker APEX-III CMOS'
_diffrn_measurement_method '\f and \w scans'
_diffrn_radiation_type MoK\a
_diffrn_radiation_wavelength 0.71073
_diffrn_reflns_av_R_equivalents 0.0355
_diffrn_reflns_av_unetI/netI 0.0291
_diffrn_reflns_Laue_measured_fraction_full 0.994
_diffrn_reflns_Laue_measured_fraction_max 0.995
_diffrn_reflns_limit_h_max 20
_diffrn_reflns_limit_h_min -19
_diffrn_reflns_limit_k_max 16
_diffrn_reflns_limit_k_min -16
_diffrn_reflns_limit_l_max 24
_diffrn_reflns_limit_l_min -24
_diffrn_reflns_number 40615
_diffrn_reflns_point_group_measured_fraction_full 0.994
_diffrn_reflns_point_group_measured_fraction_max 0.995
_diffrn_reflns_theta_full 25.000
_diffrn_reflns_theta_max 30.559
_diffrn_reflns_theta_min 2.119
_diffrn_source microfocus
_exptl_absorpt_coefficient_mu 0.074
_exptl_absorpt_correction_type multi-scan
_exptl_absorpt_process_details SADABS
_exptl_crystal_colour colorless
_exptl_crystal_density_diffrn 1.178
_exptl_crystal_description plate
_exptl_crystal_F_000 1080
_exptl_crystal_size_max 0.220
_exptl_crystal_size_mid 0.180
_exptl_crystal_size_min 0.100
_exptl_transmission_factor_max 0.7461
_exptl_transmission_factor_min 0.6606
_refine_diff_density_max 0.382
_refine_diff_density_min -0.210
_refine_diff_density_rms 0.047
_refine_ls_extinction_method none
_refine_ls_goodness_of_fit_ref 1.030
_refine_ls_hydrogen_treatment constr
_refine_ls_matrix_type full
_refine_ls_number_parameters 354
_refine_ls_number_reflns 8802
_refine_ls_number_restraints 0
_refine_ls_restrained_S_all 1.030
_refine_ls_R_factor_all 0.0547
_refine_ls_R_factor_gt 0.0430
_refine_ls_shift/su_max 0.000
_refine_ls_shift/su_mean 0.000
_refine_ls_structure_factor_coef Fsqd
_refine_ls_weighting_details 'w=1/[\s^2^(Fo^2^)+(0.0560P)^2^+1.1253P] where P=(Fo^2^+2Fc^2^)/3'
_refine_ls_weighting_scheme calc
_refine_ls_wR_factor_gt 0.1104
_refine_ls_wR_factor_ref 0.1205
_reflns_Friedel_coverage 0.000
_reflns_number_gt 7255
_reflns_number_total 8802
_reflns_threshold_expression 'I > 2\s(I)'
_cod_data_source_file c9cc03393a2.cif
_cod_data_source_block Syn-5ea
_cod_database_code 7123555
_shelx_shelxl_version_number 2018/3
_shelx_space_group_comment
;
The symmetry employed for this shelxl refinement is uniquely defined
by the following loop, which should always be used as a source of
symmetry information in preference to the above space-group names.
They are only intended as comments.
;
_shelx_estimated_absorpt_t_min 0.984
_shelx_estimated_absorpt_t_max 0.993

loop_
_space_group_symop_operation_xyz
'x, y, z'
'-x, y+1/2, -z+1/2'
'-x, -y, -z'
'x, -y-1/2, z-1/2'

loop_
_atom_site_label
_atom_site_type_symbol
_atom_site_fract_x
_atom_site_fract_y
_atom_site_fract_z
_atom_site_U_iso_or_equiv
_atom_site_adp_type
_atom_site_occupancy
_atom_site_site_symmetry_order
_atom_site_calc_flag
_atom_site_refinement_flags_posn
_atom_site_refinement_flags_adp
O1 O 0.20207(5) 0.23156(7) 0.22020(5) 0.02122(16) Uani 1 1 d . .
O2 O 0.05001(5) 0.46552(7) 0.21656(5) 0.02001(15) Uani 1 1 d . .
N1 N 0.33964(6) 0.21811(7) 0.17612(5) 0.01695(17) Uani 1 1 d . .
N2 N 0.42194(6) 0.28310(8) 0.18032(5) 0.01818(17) Uani 1 1 d . .
N3 N 0.07806(6) 0.65747(8) 0.23707(5) 0.01798(17) Uani 1 1 d . .
C17 C 0.32075(7) 0.38564(8) 0.24154(6) 0.01483(17) Uani 1 1 d . .
C3 C 0.23474(7) 0.65916(9) 0.29532(6) 0.01572(18) Uani 1 1 d . .
C2 C 0.21012(7) 0.53702(8) 0.27051(6) 0.01471(17) Uani 1 1 d . .
C10 C 0.26804(7) 0.49737(8) 0.20798(6) 0.01497(17) Uani 1 1 d . .
H10 H 0.318922 0.555769 0.212841 0.018 Uiso 1 1 calc R U
C1 C 0.10364(7) 0.54518(8) 0.23712(6) 0.01544(18) Uani 1 1 d . .
C25 C 0.41288(7) 0.37619(9) 0.21722(6) 0.01629(18) Uani 1 1 d . .
C26 C 0.48804(8) 0.46459(10) 0.23150(7) 0.0216(2) Uani 1 1 d . .
H26A H 0.548067 0.429040 0.229376 0.032 Uiso 1 1 calc R U
H26B H 0.492693 0.498996 0.283909 0.032 Uiso 1 1 calc R U
H26C H 0.472810 0.523916 0.190618 0.032 Uiso 1 1 calc R U
C18 C 0.27629(7) 0.27121(9) 0.21208(6) 0.01591(18) Uani 1 1 d . .
C28 C 0.36130(7) 0.29555(9) 0.38359(6) 0.01614(18) Uani 1 1 d . .
C27 C 0.32867(7) 0.39917(8) 0.33263(6) 0.01539(18) Uani 1 1 d . .
H27 H 0.375246 0.461378 0.351438 0.018 Uiso 1 1 calc R U
C24 C 0.38433(8) 0.09535(9) 0.07814(6) 0.0194(2) Uani 1 1 d . .
H24 H 0.426705 0.152374 0.068659 0.023 Uiso 1 1 calc R U
C11 C 0.21710(7) 0.50296(9) 0.12164(6) 0.01675(18) Uani 1 1 d . .
C34 C 0.23230(7) 0.44624(9) 0.33612(6) 0.01639(18) Uani 1 1 d . .
H34A H 0.233854 0.480782 0.388658 0.020 Uiso 1 1 calc R U
H34B H 0.184559 0.384798 0.326359 0.020 Uiso 1 1 calc R U
C16 C 0.23429(8) 0.59765(10) 0.07776(6) 0.0212(2) Uani 1 1 d . .
H16 H 0.279801 0.652469 0.101771 0.025 Uiso 1 1 calc R U
C13 C 0.10330(8) 0.43787(11) 0.00600(6) 0.0239(2) Uani 1 1 d . .
H13 H 0.059046 0.382205 -0.018845 0.029 Uiso 1 1 calc R U
C29 C 0.45672(7) 0.26940(9) 0.40365(6) 0.0195(2) Uani 1 1 d . .
H29 H 0.499269 0.312394 0.381094 0.023 Uiso 1 1 calc R U
C12 C 0.15052(7) 0.42314(10) 0.08477(6) 0.0202(2) Uani 1 1 d . .
H12 H 0.137344 0.358408 0.113572 0.024 Uiso 1 1 calc R U
C8 C 0.15473(7) 0.72658(9) 0.27200(6) 0.01701(18) Uani 1 1 d . .
C4 C 0.31874(7) 0.70975(9) 0.33190(6) 0.0194(2) Uani 1 1 d . .
H4 H 0.374125 0.665179 0.347405 0.023 Uiso 1 1 calc R U
C32 C 0.33364(8) 0.14103(9) 0.46844(7) 0.0223(2) Uani 1 1 d . .
H32 H 0.291154 0.096684 0.490179 0.027 Uiso 1 1 calc R U
C7 C 0.15552(8) 0.84379(9) 0.28384(7) 0.0220(2) Uani 1 1 d . .
H7 H 0.100450 0.888564 0.267013 0.026 Uiso 1 1 calc R U
C5 C 0.32094(8) 0.82758(10) 0.34573(6) 0.0218(2) Uani 1 1 d . .
H5 H 0.377956 0.862998 0.371946 0.026 Uiso 1 1 calc R U
C6 C 0.24074(8) 0.89308(10) 0.32155(7) 0.0236(2) Uani 1 1 d . .
H6 H 0.243826 0.973150 0.330832 0.028 Uiso 1 1 calc R U
C19 C 0.33022(7) 0.11368(9) 0.13373(6) 0.01769(19) Uani 1 1 d . .
C33 C 0.30001(8) 0.22897(9) 0.41548(6) 0.0202(2) Uani 1 1 d . .
H33 H 0.234516 0.243736 0.400929 0.024 Uiso 1 1 calc R U
C31 C 0.42884(8) 0.11800(9) 0.48952(7) 0.0224(2) Uani 1 1 d . .
H31 H 0.451883 0.059147 0.526640 0.027 Uiso 1 1 calc R U
C14 C 0.12013(9) 0.53279(11) -0.03652(7) 0.0269(2) Uani 1 1 d . .
H14 H 0.086867 0.542863 -0.089985 0.032 Uiso 1 1 calc R U
C23 C 0.37561(8) -0.00722(9) 0.03676(7) 0.0225(2) Uani 1 1 d . .
H23 H 0.412507 -0.020113 -0.001096 0.027 Uiso 1 1 calc R U
C9 C -0.01806(8) 0.69720(10) 0.21239(8) 0.0277(2) Uani 1 1 d . .
H9A H -0.025052 0.742838 0.163893 0.042 Uiso 1 1 calc R U
H9B H -0.033600 0.744244 0.254517 0.042 Uiso 1 1 calc R U
H9C H -0.060464 0.631354 0.202082 0.042 Uiso 1 1 calc R U
C30 C 0.49041(8) 0.18106(10) 0.45631(7) 0.0234(2) Uani 1 1 d . .
H30 H 0.555578 0.164032 0.469468 0.028 Uiso 1 1 calc R U
C22 C 0.31404(9) -0.09093(10) 0.04979(8) 0.0289(3) Uani 1 1 d . .
H22 H 0.308512 -0.160772 0.021102 0.035 Uiso 1 1 calc R U
C15 C 0.18568(9) 0.61288(11) -0.00069(7) 0.0267(2) Uani 1 1 d . .
H15 H 0.197561 0.678210 -0.029528 0.032 Uiso 1 1 calc R U
C20 C 0.26825(9) 0.03024(10) 0.14735(8) 0.0304(3) Uani 1 1 d . .
H20 H 0.231346 0.042720 0.185258 0.037 Uiso 1 1 calc R U
C21 C 0.26059(11) -0.07176(11) 0.10510(10) 0.0375(3) Uani 1 1 d . .
H21 H 0.218180 -0.128921 0.114317 0.045 Uiso 1 1 calc R U

loop_
_atom_site_aniso_label
_atom_site_aniso_U_11
_atom_site_aniso_U_22
_atom_site_aniso_U_33
_atom_site_aniso_U_23
_atom_site_aniso_U_13
_atom_site_aniso_U_12
O1 0.0151(4) 0.0216(4) 0.0287(4) -0.0016(3) 0.0085(3) -0.0022(3)
O2 0.0148(3) 0.0200(3) 0.0252(4) -0.0006(3) 0.0044(3) -0.0028(3)
N1 0.0134(4) 0.0178(4) 0.0205(4) -0.0021(3) 0.0057(3) -0.0006(3)
N2 0.0130(4) 0.0225(4) 0.0196(4) -0.0005(3) 0.0050(3) -0.0003(3)
N3 0.0120(4) 0.0185(4) 0.0229(4) -0.0025(3) 0.0027(3) 0.0020(3)
C17 0.0116(4) 0.0180(4) 0.0153(4) 0.0001(3) 0.0040(3) 0.0004(3)
C3 0.0143(4) 0.0176(4) 0.0158(4) -0.0011(3) 0.0047(3) -0.0004(3)
C2 0.0115(4) 0.0173(4) 0.0155(4) -0.0005(3) 0.0034(3) 0.0002(3)
C10 0.0126(4) 0.0171(4) 0.0156(4) 0.0003(3) 0.0040(3) 0.0007(3)
C1 0.0129(4) 0.0182(4) 0.0158(4) -0.0001(3) 0.0045(3) 0.0005(3)
C25 0.0124(4) 0.0218(5) 0.0148(4) 0.0006(4) 0.0033(3) 0.0008(3)
C26 0.0149(5) 0.0274(5) 0.0238(5) -0.0048(4) 0.0069(4) -0.0046(4)
C18 0.0137(4) 0.0179(4) 0.0161(4) 0.0008(3) 0.0035(3) 0.0017(3)
C28 0.0163(4) 0.0169(4) 0.0153(4) -0.0002(3) 0.0036(3) 0.0014(3)
C27 0.0136(4) 0.0177(4) 0.0151(4) 0.0005(3) 0.0037(3) 0.0007(3)
C24 0.0209(5) 0.0192(5) 0.0184(4) 0.0015(4) 0.0051(4) 0.0026(4)
C11 0.0141(4) 0.0209(4) 0.0157(4) 0.0002(4) 0.0044(3) 0.0025(3)
C34 0.0150(4) 0.0183(4) 0.0169(4) 0.0019(3) 0.0058(3) 0.0023(3)
C16 0.0234(5) 0.0220(5) 0.0178(5) 0.0008(4) 0.0038(4) 0.0001(4)
C13 0.0168(5) 0.0352(6) 0.0187(5) -0.0025(4) 0.0019(4) -0.0025(4)
C29 0.0162(5) 0.0212(5) 0.0217(5) 0.0022(4) 0.0056(4) 0.0021(4)
C12 0.0161(5) 0.0259(5) 0.0184(5) 0.0001(4) 0.0036(4) -0.0016(4)
C8 0.0152(4) 0.0188(4) 0.0177(4) -0.0023(4) 0.0053(3) -0.0006(3)
C4 0.0150(5) 0.0237(5) 0.0190(4) -0.0004(4) 0.0028(3) -0.0025(4)
C32 0.0243(5) 0.0203(5) 0.0238(5) 0.0040(4) 0.0084(4) -0.0006(4)
C7 0.0221(5) 0.0190(5) 0.0257(5) -0.0034(4) 0.0067(4) 0.0018(4)
C5 0.0218(5) 0.0239(5) 0.0201(5) -0.0031(4) 0.0055(4) -0.0078(4)
C6 0.0280(6) 0.0189(5) 0.0258(5) -0.0055(4) 0.0100(4) -0.0041(4)
C19 0.0180(5) 0.0164(4) 0.0187(4) 0.0000(4) 0.0041(3) 0.0023(3)
C33 0.0169(5) 0.0219(5) 0.0220(5) 0.0028(4) 0.0047(4) 0.0002(4)
C31 0.0268(6) 0.0190(5) 0.0219(5) 0.0043(4) 0.0065(4) 0.0063(4)
C14 0.0252(6) 0.0380(6) 0.0160(5) 0.0020(4) 0.0013(4) 0.0012(5)
C23 0.0264(6) 0.0218(5) 0.0198(5) -0.0007(4) 0.0065(4) 0.0051(4)
C9 0.0133(5) 0.0254(5) 0.0423(7) -0.0046(5) 0.0019(4) 0.0049(4)
C30 0.0203(5) 0.0244(5) 0.0257(5) 0.0041(4) 0.0051(4) 0.0071(4)
C22 0.0320(6) 0.0203(5) 0.0356(6) -0.0065(5) 0.0100(5) 0.0002(4)
C15 0.0314(6) 0.0294(6) 0.0186(5) 0.0047(4) 0.0037(4) 0.0002(5)
C20 0.0345(7) 0.0219(5) 0.0417(7) -0.0058(5) 0.0227(6) -0.0048(5)
C21 0.0407(8) 0.0225(6) 0.0566(9) -0.0104(6) 0.0265(7) -0.0091(5)

loop_
_atom_type_symbol
_atom_type_description
_atom_type_scat_dispersion_real
_atom_type_scat_dispersion_imag
_atom_type_scat_source
C C 0.0033 0.0016 'International Tables Vol C Tables 4.2.6.8 and 6.1.1.4'
H H 0.0000 0.0000 'International Tables Vol C Tables 4.2.6.8 and 6.1.1.4'
N N 0.0061 0.0033 'International Tables Vol C Tables 4.2.6.8 and 6.1.1.4'
O O 0.0106 0.0060 'International Tables Vol C Tables 4.2.6.8 and 6.1.1.4'

loop_
_geom_angle_atom_site_label_1
_geom_angle_atom_site_label_2
_geom_angle_atom_site_label_3
_geom_angle
C18 N1 N2 112.78(8)
C18 N1 C19 128.85(9)
N2 N1 C19 118.28(8)
C25 N2 N1 107.45(8)
C1 N3 C8 111.20(8)
C1 N3 C9 123.74(9)
C8 N3 C9 124.70(9)
C25 C17 C18 100.58(8)
C25 C17 C27 115.00(8)
C18 C17 C27 110.80(8)
C25 C17 C10 110.87(8)
C18 C17 C10 118.24(8)
C27 C17 C10 102.01(8)
C4 C3 C8 119.47(9)
C4 C3 C2 131.68(9)
C8 C3 C2 108.79(8)
C3 C2 C34 116.57(8)
C3 C2 C1 101.78(8)
C34 C2 C1 110.36(8)
C3 C2 C10 109.89(8)
C34 C2 C10 104.20(8)
C1 C2 C10 114.47(8)
C11 C10 C17 119.67(8)
C11 C10 C2 116.13(8)
C17 C10 C2 106.65(8)
O2 C1 N3 125.26(9)
O2 C1 C2 126.39(9)
N3 C1 C2 108.31(8)
N2 C25 C26 121.09(9)
N2 C25 C17 113.63(9)
C26 C25 C17 125.26(9)
O1 C18 N1 126.11(10)
O1 C18 C17 128.33(9)
N1 C18 C17 105.52(8)
C33 C28 C29 118.48(9)
C33 C28 C27 122.21(9)
C29 C28 C27 119.19(9)
C28 C27 C34 116.04(8)
C28 C27 C17 116.66(8)
C34 C27 C17 102.57(8)
C23 C24 C19 119.24(10)
C12 C11 C16 118.37(10)
C12 C11 C10 124.04(9)
C16 C11 C10 117.48(9)
C27 C34 C2 105.27(8)
C15 C16 C11 121.01(10)
C14 C13 C12 120.71(11)
C30 C29 C28 120.82(10)
C13 C12 C11 120.35(10)
C7 C8 C3 122.60(10)
C7 C8 N3 127.77(10)
C3 C8 N3 109.62(9)
C3 C4 C5 118.97(10)
C31 C32 C33 120.16(10)
C8 C7 C6 117.06(10)
C6 C5 C4 120.58(10)
C5 C6 C7 121.29(10)
C20 C19 C24 120.23(10)
C20 C19 N1 120.68(10)
C24 C19 N1 119.09(9)
C32 C33 C28 120.72(10)
C32 C31 C30 119.80(10)
C15 C14 C13 119.60(10)
C22 C23 C24 121.04(11)
C31 C30 C29 119.95(10)
C23 C22 C21 119.23(11)
C14 C15 C16 119.95(11)
C19 C20 C21 119.52(11)
C22 C21 C20 120.75(12)

loop_
_geom_bond_atom_site_label_1
_geom_bond_atom_site_label_2
_geom_bond_distance
O1 C18 1.2178(12)
O2 C1 1.2187(12)
N1 C18 1.3756(13)
N1 N2 1.4121(12)
N1 C19 1.4157(13)
N2 C25 1.2844(13)
N3 C1 1.3662(13)
N3 C8 1.4039(13)
N3 C9 1.4510(13)
C17 C25 1.5041(14)
C17 C18 1.5251(14)
C17 C27 1.5614(14)
C17 C10 1.5618(14)
C3 C4 1.3820(14)
C3 C8 1.3936(14)
C3 C2 1.5122(14)
C2 C34 1.5347(14)
C2 C1 1.5374(14)
C2 C10 1.5863(14)
C10 C11 1.5124(14)
C25 C26 1.4891(14)
C28 C33 1.3923(14)
C28 C29 1.3944(14)
C28 C27 1.5117(14)
C27 C34 1.5276(14)
C24 C23 1.3885(15)
C24 C19 1.3930(15)
C11 C12 1.3955(15)
C11 C16 1.3975(15)
C16 C15 1.3938(15)
C13 C14 1.3845(17)
C13 C12 1.3921(15)
C29 C30 1.3923(15)
C8 C7 1.3865(14)
C4 C5 1.3985(15)
C32 C31 1.3844(16)
C32 C33 1.3915(15)
C7 C6 1.3948(16)
C5 C6 1.3847(17)
C19 C20 1.3883(16)
C31 C30 1.3854(16)
C14 C15 1.3834(17)
C23 C22 1.3833(17)
C22 C21 1.3837(19)
C20 C21 1.3907(17)
